data_7102864
loop_
_publ_author_name
'Xie, Jingli'
'Abrahams, Brendan F'
'Wedd, Anthony G'

_publ_section_title
;
 Facile assembly of hybrid materials containing polyoxometalate cluster
 anions and organic dye cations: crystal structures and initial
 spectral characterization.
;
_journal_issue 5
_journal_name_full 'Chemical communications (Cambridge, England)'
_journal_page_first 576
_journal_page_last 578
_journal_paper_doi 10.1039/b715288d
_journal_year 2008
_chemical_formula_sum 'C101.5 H131.5 Mo8 N20.5 O34.5'
_chemical_formula_weight 2958.29
_chemical_name_systematic
;
?
;
_space_group_IT_number 2
_symmetry_cell_setting triclinic
_symmetry_space_group_name_Hall '-P 1'
_symmetry_space_group_name_H-M 'P -1'
_atom_sites_solution_hydrogens geom
_atom_sites_solution_primary direct
_atom_sites_solution_secondary difmap
_audit_creation_method SHELXL-97
_cell_angle_alpha 84.935(2)
_cell_angle_beta 89.470(2)
_cell_angle_gamma 63.896(2)
_cell_formula_units_Z 2
_cell_length_a 16.0479(16)
_cell_length_b 16.3393(16)
_cell_length_c 26.093(3)
_cell_measurement_temperature 130(2)
_cell_measurement_theta_max 12
_cell_measurement_theta_min 6
_cell_volume 6116.6(10)
_computing_cell_refinement 'SMART (Siemens, 1996)'
_computing_data_collection 'SMART (Siemens, 1996)'
_computing_data_reduction SAINT
_computing_molecular_graphics SHELXTL
_computing_publication_material
;
SHELXTL, PARST (Nardelli, 1995) and PLATON (Spek, 1990)
;
_computing_structure_refinement 'SHELXL-97 (Sheldrick, 1997)'
_computing_structure_solution 'SHELXS-97 (Sheldrick, 1990)'
_diffrn_ambient_temperature 130(2)
_diffrn_measured_fraction_theta_full 0.980
_diffrn_measured_fraction_theta_max 0.980
_diffrn_measurement_device_type 'CCD area detector'
_diffrn_measurement_method '\w scans'
_diffrn_radiation_monochromator graphite
_diffrn_radiation_source 'fine-focus sealed tube'
_diffrn_radiation_type MoK\a
_diffrn_radiation_wavelength 0.71073
_diffrn_reflns_av_R_equivalents 0.0361
_diffrn_reflns_av_sigmaI/netI 0.0892
_diffrn_reflns_limit_h_max 19
_diffrn_reflns_limit_h_min -17
_diffrn_reflns_limit_k_max 19
_diffrn_reflns_limit_k_min -8
_diffrn_reflns_limit_l_max 31
_diffrn_reflns_limit_l_min -31
_diffrn_reflns_number 31929
_diffrn_reflns_theta_full 25.00
_diffrn_reflns_theta_max 25.00
_diffrn_reflns_theta_min 0.78
_exptl_absorpt_coefficient_mu 0.875
_exptl_absorpt_correction_T_max 0.880
_exptl_absorpt_correction_T_min 0.841
_exptl_absorpt_correction_type empirical
_exptl_absorpt_process_details 'SADABS (Sheldrick, 1996)'
_exptl_crystal_colour black-purple
_exptl_crystal_density_diffrn 1.606
_exptl_crystal_density_method 'not measured'
_exptl_crystal_description block
_exptl_crystal_F_000 2992
_exptl_crystal_size_max 0.20
_exptl_crystal_size_mid 0.18
_exptl_crystal_size_min 0.15
_refine_diff_density_max 2.492
_refine_diff_density_min -1.326
_refine_diff_density_rms 0.162
_refine_ls_extinction_method none
_refine_ls_goodness_of_fit_ref 1.037
_refine_ls_hydrogen_treatment constr
_refine_ls_matrix_type full
_refine_ls_number_parameters 1226
_refine_ls_number_reflns 21116
_refine_ls_number_restraints 0
_refine_ls_restrained_S_all 1.037
_refine_ls_R_factor_all 0.1009
_refine_ls_R_factor_gt 0.0656
_refine_ls_shift/su_max 0.001
_refine_ls_shift/su_mean 0.000
_refine_ls_structure_factor_coef Fsqd
_refine_ls_weighting_details 'calc w=1/[\s^2^(Fo^2^)+(0.1001P)^2^+0.0000P] where P=(Fo^2^+2Fc^2^)/3'
_refine_ls_weighting_scheme calc
_refine_ls_wR_factor_gt 0.1777
_refine_ls_wR_factor_ref 0.1931
_reflns_number_gt 12929
_reflns_number_total 21116
_reflns_threshold_expression >2sigma(I)
_cod_data_source_file b715288d.txt
_cod_data_source_block 2
_cod_depositor_comments
;
The following automatic conversions were performed:
'_symmetry_cell_setting' value 'Triclinic' changed to 'triclinic'
according to '/home/saulius/struct/CIF-dictionaries/cif_core.dic'
dictionary named 'cif_core.dic' version 2.4.1 from 2010-06-29.

Automatic conversion script
Id: cif_fix_enum 1527 2010-12-29 10:47:43Z saulius 

The following automatic conversions were performed:

'_refine_ls_hydrogen_treatment' value 'constrained' was replaced with
the value 'constr' as specified in the replacement file
'src/cod-tools/trunk/data/replacement-values/replacement_values.lst'.

Automatic conversion script
Id: cif_fix_values 5376 2017-05-30 11:51:03Z andrius 
;
_cod_original_sg_symbol_H-M P-1
_cod_original_formula_sum 'C101.50 H131.50 Mo8 N20.50 O34.50'
_cod_database_code 7102864

loop_
_symmetry_equiv_pos_as_xyz
'x, y, z'
'-x, -y, -z'

loop_
_atom_site_label
_atom_site_type_symbol
_atom_site_fract_x
_atom_site_fract_y
_atom_site_fract_z
_atom_site_U_iso_or_equiv
_atom_site_adp_type
_atom_site_occupancy
_atom_site_symmetry_multiplicity
_atom_site_calc_flag
_atom_site_refinement_flags
_atom_site_disorder_assembly
_atom_site_disorder_group
Mo1 Mo 0.63852(5) 0.46309(4) 0.19043(2) 0.02986(17) Uani 1 1 d . . .
Mo2 Mo 0.51085(4) 0.35093(4) 0.19306(2) 0.02726(17) Uani 1 1 d . . .
Mo3 Mo 0.56625(4) 0.52614(4) 0.30417(2) 0.02355(16) Uani 1 1 d . . .
Mo4 Mo 0.40030(4) 0.58763(4) 0.20160(2) 0.02421(16) Uani 1 1 d . . .
Mo5 Mo 0.27515(4) 0.47713(4) 0.20431(2) 0.02934(17) Uani 1 1 d . . .
Mo6 Mo 0.44192(4) 0.41519(4) 0.30560(2) 0.02164(15) Uani 1 1 d . . .
Mo7 Mo 0.33087(4) 0.65397(4) 0.31309(2) 0.02224(15) Uani 1 1 d . . .
Mo8 Mo 0.20245(4) 0.54428(4) 0.31747(2) 0.02495(16) Uani 1 1 d . . .
O1 O 0.6914(4) 0.4981(4) 0.1430(2) 0.0460(14) Uani 1 1 d . . .
O2 O 0.7262(3) 0.3682(3) 0.22164(19) 0.0419(14) Uani 1 1 d . . .
O3 O 0.6197(3) 0.5468(3) 0.24148(17) 0.0290(11) Uani 1 1 d . . .
O4 O 0.4978(3) 0.5803(3) 0.16656(17) 0.0317(12) Uani 1 1 d . . .
O5 O 0.5801(3) 0.4023(3) 0.15406(17) 0.0326(12) Uani 1 1 d . . .
O6 O 0.4718(4) 0.3092(3) 0.14533(18) 0.0373(13) Uani 1 1 d . . .
O7 O 0.5976(3) 0.2553(3) 0.22426(18) 0.0354(12) Uani 1 1 d . . .
O8 O 0.5149(3) 0.4551(3) 0.24593(16) 0.0235(10) Uani 1 1 d . . .
O9 O 0.6527(3) 0.4251(3) 0.33080(18) 0.0310(12) Uani 1 1 d . . .
O10 O 0.5691(3) 0.6089(3) 0.33927(17) 0.0293(11) Uani 1 1 d . . .
O11 O 0.4300(3) 0.6341(3) 0.26132(16) 0.0252(11) Uani 1 1 d . . .
O12 O 0.3091(3) 0.6835(3) 0.17483(18) 0.0342(12) Uani 1 1 d . . .
O13 O 0.3822(3) 0.4918(3) 0.17132(16) 0.0275(11) Uani 1 1 d . . .
O14 O 0.2722(4) 0.3935(4) 0.17034(19) 0.0449(14) Uani 1 1 d . . .
O15 O 0.4132(3) 0.3685(3) 0.24513(17) 0.0282(11) Uani 1 1 d . . .
O16 O 0.5345(3) 0.3208(3) 0.33264(17) 0.0306(12) Uani 1 1 d . . .
O17 O 0.4583(3) 0.5121(3) 0.33615(16) 0.0237(10) Uani 1 1 d . . .
O18 O 0.3691(3) 0.6975(3) 0.35912(17) 0.0285(11) Uani 1 1 d . . .
O19 O 0.2444(3) 0.7484(3) 0.28038(18) 0.0295(11) Uani 1 1 d . . .
O20 O 0.3260(3) 0.5494(3) 0.26068(15) 0.0227(10) Uani 1 1 d . . .
O21 O 0.1896(3) 0.5770(3) 0.17636(18) 0.0389(13) Uani 1 1 d . . .
O22 O 0.2199(3) 0.4606(3) 0.26613(17) 0.0284(11) Uani 1 1 d . . .
O23 O 0.3456(3) 0.4240(3) 0.34172(16) 0.0283(11) Uani 1 1 d . . .
O24 O 0.2637(3) 0.6028(3) 0.35356(16) 0.0249(10) Uani 1 1 d . . .
O25 O 0.1132(3) 0.6393(3) 0.28835(19) 0.0350(12) Uani 1 1 d . . .
O26 O 0.1531(3) 0.5074(3) 0.36736(17) 0.0323(12) Uani 1 1 d . . .
O27 O 0.5793(3) 0.5663(3) 0.46650(18) 0.0326(12) Uiso 1 1 d . . .
O28 O -0.0312(4) 0.1740(4) 0.2413(2) 0.0446(14) Uiso 1 1 d . . .
O29 O 0.1781(3) 0.0408(3) 0.74581(19) 0.0371(12) Uiso 1 1 d . . .
O30 O 0.3154(4) 0.5269(5) 0.9892(3) 0.0700(19) Uiso 1 1 d . . .
O31 O 0.7198(3) 0.9573(3) 0.75687(19) 0.0368(12) Uiso 1 1 d . . .
O32 O 0.3722(4) 0.1713(4) 0.74271(19) 0.0480(15) Uani 1 1 d . . .
N1 N 0.8096(5) 1.1917(4) 0.1778(3) 0.0486(18) Uani 1 1 d . . .
H1A H 0.8497 1.1776 0.2037 0.058 Uiso 1 1 calc R . .
H1B H 0.7546 1.2387 0.1785 0.058 Uiso 1 1 calc R . .
N2 N 1.1615(6) 0.6041(6) 0.0598(3) 0.076(3) Uiso 1 1 d . . .
H2A H 1.1651 0.5776 0.0911 0.092 Uiso 1 1 calc R . .
H2B H 1.2013 0.5748 0.0368 0.092 Uiso 1 1 calc R . .
N3 N 0.7450(4) 1.1075(4) -0.1880(2) 0.0332(15) Uani 1 1 d . . .
H3A H 0.7347 1.0717 -0.2077 0.040 Uiso 1 1 calc R . .
H3B H 0.7315 1.1643 -0.1996 0.040 Uiso 1 1 calc R . .
N4 N 0.7759(4) 1.0736(4) 0.6850(2) 0.0294(14) Uani 1 1 d . . .
H4A H 0.7669 1.1273 0.6944 0.035 Uiso 1 1 calc R . .
H4B H 0.7680 1.0340 0.7072 0.035 Uiso 1 1 calc R . .
N5 N 1.1373(4) 0.6011(4) 0.4695(2) 0.0324(14) Uani 1 1 d . . .
H5A H 1.1738 0.5682 0.4960 0.039 Uiso 1 1 calc R . .
H5B H 1.1382 0.5758 0.4410 0.039 Uiso 1 1 calc R . .
N6 N 0.8094(4) 1.2374(4) 0.3138(2) 0.0340(15) Uani 1 1 d . . .
H6A H 0.7573 1.2882 0.3124 0.041 Uiso 1 1 calc R . .
H6B H 0.8483 1.2276 0.2885 0.041 Uiso 1 1 calc R . .
N7 N 0.3335(4) -0.1043(4) 0.6883(2) 0.0303(14) Uani 1 1 d . . .
H7A H 0.3702 -0.1614 0.6996 0.036 Uiso 1 1 calc R . .
H7B H 0.2897 -0.0692 0.7079 0.036 Uiso 1 1 calc R . .
N8 N 0.4859(4) -0.1865(4) 0.3256(2) 0.0377(16) Uani 1 1 d . . .
H8A H 0.4789 -0.2371 0.3268 0.045 Uiso 1 1 calc R . .
H8B H 0.5118 -0.1712 0.2990 0.045 Uiso 1 1 calc R . .
N9 N 0.3095(4) 0.4067(4) 0.4557(2) 0.0276(13) Uani 1 1 d . . .
H9A H 0.3262 0.4307 0.4802 0.033 Uiso 1 1 calc R . .
H9B H 0.2867 0.4392 0.4260 0.033 Uiso 1 1 calc R . .
N10 N 0.5458(4) -0.2539(4) 0.1850(2) 0.0362(15) Uani 1 1 d . . .
H10A H 0.5372 -0.3037 0.1881 0.043 Uiso 1 1 calc R . .
H10B H 0.5807 -0.2458 0.2079 0.043 Uiso 1 1 calc R . .
N11 N 0.3377(4) -0.0692(4) -0.1807(2) 0.0289(14) Uani 1 1 d . . .
H11A H 0.3743 -0.1237 -0.1902 0.035 Uiso 1 1 calc R . .
H11B H 0.2950 -0.0284 -0.2024 0.035 Uiso 1 1 calc R . .
N12 N 0.3104(4) 0.3780(4) 0.0556(2) 0.0361(15) Uani 1 1 d . . .
H12A H 0.2960 0.3966 0.0865 0.043 Uiso 1 1 calc R . .
H12B H 0.3165 0.4146 0.0306 0.043 Uiso 1 1 calc R . .
N13 N 0.4278(4) 0.6257(4) 0.4899(2) 0.0328(14) Uiso 1 1 d . . .
N14 N 0.0316(5) 0.2493(5) 0.1892(3) 0.0501(18) Uiso 1 1 d . . .
N15 N 0.0206(4) 0.1205(4) 0.7563(2) 0.0300(14) Uiso 1 1 d . . .
N16 N 0.4037(5) 0.6067(5) 0.9981(3) 0.057(2) Uiso 1 1 d . . .
N17 N 0.6277(5) 0.8834(5) 0.7512(3) 0.0451(17) Uiso 1 1 d . . .
N18 N 0.2396(5) 0.2496(5) 0.6933(3) 0.0470(18) Uiso 1 1 d . . .
C1 C 0.8966(4) 0.9706(4) 0.0136(2) 0.0211(14) Uani 1 1 d . . .
C2 C 0.8759(4) 1.0293(4) 0.0543(2) 0.0213(15) Uani 1 1 d . . .
C3 C 0.7886(5) 1.1103(4) 0.0553(3) 0.0247(15) Uani 1 1 d . . .
H3 H 0.7447 1.1270 0.0276 0.030 Uiso 1 1 calc R . .
C4 C 0.7685(5) 1.1630(5) 0.0957(3) 0.0264(16) Uani 1 1 d . . .
H4 H 0.7103 1.2155 0.0956 0.032 Uiso 1 1 calc R . .
C5 C 0.8320(5) 1.1416(5) 0.1375(3) 0.0346(18) Uani 1 1 d . . .
C6 C 0.9198(5) 1.0659(5) 0.1359(3) 0.0323(18) Uani 1 1 d . . .
H6 H 0.9654 1.0531 0.1623 0.039 Uiso 1 1 calc R . .
C7 C 0.9397(5) 1.0109(5) 0.0964(2) 0.0237(15) Uani 1 1 d . . .
H7 H 0.9980 0.9585 0.0971 0.028 Uiso 1 1 calc R . .
C8 C 0.9598(4) 0.8728(4) 0.0236(2) 0.0232(15) Uani 1 1 d . . .
C9 C 0.9652(5) 0.8270(5) 0.0729(3) 0.0321(18) Uani 1 1 d . . .
H9 H 0.9235 0.8582 0.0985 0.039 Uiso 1 1 calc R . .
C10 C 1.0309(5) 0.7369(5) 0.0844(3) 0.044(2) Uani 1 1 d . . .
H10 H 1.0332 0.7062 0.1174 0.052 Uiso 1 1 calc R . .
C11 C 1.0939(6) 0.6912(5) 0.0470(3) 0.052(2) Uani 1 1 d . . .
C12 C 1.0856(5) 0.7359(5) -0.0030(3) 0.040(2) Uani 1 1 d . . .
H12 H 1.1254 0.7041 -0.0291 0.048 Uiso 1 1 calc R . .
C13 C 1.0220(4) 0.8228(4) -0.0138(2) 0.0245(16) Uani 1 1 d . . .
H13 H 1.0183 0.8519 -0.0474 0.029 Uiso 1 1 calc R . .
C14 C 0.8566(4) 1.0058(4) -0.0383(2) 0.0204(15) Uani 1 1 d . . .
C15 C 0.8397(4) 0.9501(4) -0.0715(3) 0.0238(15) Uani 1 1 d . . .
H15 H 0.8533 0.8887 -0.0597 0.029 Uiso 1 1 calc R . .
C16 C 0.8037(5) 0.9846(5) -0.1207(2) 0.0272(16) Uani 1 1 d . . .
H16 H 0.7933 0.9460 -0.1424 0.033 Uiso 1 1 calc R . .
C17 C 0.7819(4) 1.0750(5) -0.1396(2) 0.0245(15) Uani 1 1 d . . .
C18 C 0.8009(4) 1.1304(4) -0.1072(2) 0.0211(15) Uani 1 1 d . . .
H18 H 0.7898 1.1908 -0.1197 0.025 Uiso 1 1 calc R . .
C19 C 0.8357(4) 1.0963(4) -0.0576(2) 0.0187(14) Uani 1 1 d . . .
H19 H 0.8457 1.1350 -0.0358 0.022 Uiso 1 1 calc R . .
C20 C 0.8962(4) 0.9754(4) 0.4850(2) 0.0195(14) Uani 1 1 d . . .
C21 C 0.8604(4) 1.0030(4) 0.5357(2) 0.0195(14) Uani 1 1 d . . .
C22 C 0.8442(4) 1.0897(4) 0.5509(2) 0.0204(14) Uani 1 1 d . . .
H22 H 0.8533 1.1322 0.5270 0.025 Uiso 1 1 calc R . .
C23 C 0.8153(4) 1.1136(4) 0.5998(2) 0.0212(15) Uani 1 1 d . . .
H23 H 0.8044 1.1725 0.6088 0.025 Uiso 1 1 calc R . .
C24 C 0.8018(4) 1.0521(5) 0.6368(2) 0.0247(15) Uani 1 1 d . . .
C25 C 0.8180(4) 0.9649(4) 0.6215(3) 0.0236(15) Uani 1 1 d . . .
H25 H 0.8099 0.9217 0.6454 0.028 Uiso 1 1 calc R . .
C26 C 0.8454(4) 0.9427(4) 0.5723(2) 0.0201(14) Uani 1 1 d . . .
H26 H 0.8544 0.8847 0.5627 0.024 Uiso 1 1 calc R . .
C27 C 0.9572(4) 0.8794(4) 0.4811(2) 0.0220(15) Uani 1 1 d . . .
C28 C 1.0188(4) 0.8229(4) 0.5221(2) 0.0220(15) Uani 1 1 d . . .
H28 H 1.0189 0.8485 0.5534 0.026 Uiso 1 1 calc R . .
C29 C 1.0778(4) 0.7329(4) 0.5182(2) 0.0209(15) Uani 1 1 d . . .
H29 H 1.1180 0.6979 0.5467 0.025 Uiso 1 1 calc R . .
C30 C 1.0802(4) 0.6905(5) 0.4725(3) 0.0260(16) Uani 1 1 d . . .
C31 C 1.0198(4) 0.7462(5) 0.4306(3) 0.0269(16) Uani 1 1 d . . .
H31 H 1.0203 0.7206 0.3993 0.032 Uiso 1 1 calc R . .
C32 C 0.9616(4) 0.8357(5) 0.4349(2) 0.0250(15) Uani 1 1 d . . .
H32 H 0.9221 0.8709 0.4063 0.030 Uiso 1 1 calc R . .
C33 C 0.8726(4) 1.0428(4) 0.4411(2) 0.0203(14) Uani 1 1 d . . .
C34 C 0.9338(4) 1.0299(4) 0.3990(2) 0.0181(14) Uani 1 1 d . . .
H34 H 0.9901 0.9752 0.4000 0.022 Uiso 1 1 calc R . .
C35 C 0.9143(5) 1.0927(4) 0.3577(2) 0.0250(15) Uani 1 1 d . . .
H35 H 0.9574 1.0816 0.3309 0.030 Uiso 1 1 calc R . .
C36 C 0.8294(4) 1.1756(4) 0.3541(2) 0.0221(15) Uani 1 1 d . . .
C37 C 0.7691(5) 1.1884(4) 0.3957(2) 0.0255(16) Uani 1 1 d . . .
H37 H 0.7126 1.2430 0.3948 0.031 Uiso 1 1 calc R . .
C38 C 0.7896(4) 1.1246(4) 0.4371(2) 0.0181(14) Uani 1 1 d . . .
H38 H 0.7466 1.1358 0.4640 0.022 Uiso 1 1 calc R . .
C39 C 0.3660(4) 0.0405(4) 0.4883(2) 0.0209(14) Uani 1 1 d . . .
C40 C 0.3591(4) 0.0016(4) 0.5402(2) 0.0210(15) Uani 1 1 d . . .
C41 C 0.2916(4) 0.0562(5) 0.5738(2) 0.0242(15) Uani 1 1 d . . .
H41 H 0.2510 0.1180 0.5626 0.029 Uiso 1 1 calc R . .
C42 C 0.2842(5) 0.0204(4) 0.6229(2) 0.0231(15) Uani 1 1 d . . .
H42 H 0.2378 0.0579 0.6445 0.028 Uiso 1 1 calc R . .
C43 C 0.3443(5) -0.0711(5) 0.6414(2) 0.0251(16) Uani 1 1 d . . .
C44 C 0.4133(5) -0.1244(4) 0.6085(2) 0.0247(15) Uani 1 1 d . . .
H44 H 0.4567 -0.1849 0.6204 0.030 Uiso 1 1 calc R . .
C45 C 0.4183(4) -0.0897(4) 0.5594(2) 0.0207(14) Uani 1 1 d . . .
H45 H 0.4632 -0.1283 0.5375 0.025 Uiso 1 1 calc R . .
C46 C 0.3963(4) -0.0174(4) 0.4466(2) 0.0189(14) Uani 1 1 d . . .
C47 C 0.3863(4) -0.0997(4) 0.4466(2) 0.0214(15) Uani 1 1 d . . .
H47 H 0.3579 -0.1166 0.4750 0.026 Uiso 1 1 calc R . .
C48 C 0.4153(4) -0.1552(4) 0.4078(2) 0.0227(15) Uani 1 1 d . . .
H48 H 0.4074 -0.2097 0.4099 0.027 Uiso 1 1 calc R . .
C49 C 0.4573(4) -0.1329(5) 0.3643(2) 0.0247(15) Uani 1 1 d . . .
C50 C 0.4694(4) -0.0515(5) 0.3631(3) 0.0259(16) Uani 1 1 d . . .
H50 H 0.4989 -0.0356 0.3348 0.031 Uiso 1 1 calc R . .
C51 C 0.4389(4) 0.0044(5) 0.4026(2) 0.0233(15) Uani 1 1 d . . .
H51 H 0.4464 0.0591 0.4005 0.028 Uiso 1 1 calc R . .
C52 C 0.3444(4) 0.1361(4) 0.4808(2) 0.0207(14) Uani 1 1 d . . .
C53 C 0.3057(4) 0.1903(4) 0.4332(2) 0.0247(15) Uani 1 1 d . . .
H53 H 0.2887 0.1640 0.4065 0.030 Uiso 1 1 calc R . .
C54 C 0.2925(5) 0.2792(4) 0.4251(2) 0.0268(16) Uani 1 1 d . . .
H54 H 0.2653 0.3136 0.3934 0.032 Uiso 1 1 calc R . .
C55 C 0.3188(4) 0.3209(4) 0.4634(2) 0.0224(15) Uani 1 1 d . . .
C56 C 0.3557(4) 0.2690(4) 0.5114(2) 0.0233(15) Uani 1 1 d . . .
H56 H 0.3725 0.2952 0.5382 0.028 Uiso 1 1 calc R . .
C57 C 0.3671(4) 0.1793(4) 0.5185(2) 0.0210(14) Uani 1 1 d . . .
H57 H 0.3916 0.1455 0.5508 0.025 Uiso 1 1 calc R . .
C58 C 0.3786(4) 0.0180(4) 0.0196(2) 0.0219(15) Uani 1 1 d . . .
C59 C 0.4183(4) -0.0510(4) 0.0621(2) 0.0180(14) Uani 1 1 d . . .
C60 C 0.4752(4) -0.0424(4) 0.1011(2) 0.0241(15) Uani 1 1 d . . .
H60 H 0.4841 0.0115 0.0991 0.029 Uiso 1 1 calc R . .
C61 C 0.5168(5) -0.1069(4) 0.1405(2) 0.0235(15) Uani 1 1 d . . .
H61 H 0.5538 -0.0976 0.1654 0.028 Uiso 1 1 calc R . .
C62 C 0.5054(4) -0.1901(4) 0.1451(2) 0.0213(15) Uani 1 1 d . . .
C63 C 0.4484(5) -0.1992(5) 0.1070(2) 0.0262(16) Uani 1 1 d . . .
H63 H 0.4379 -0.2523 0.1093 0.031 Uiso 1 1 calc R . .
C64 C 0.4080(4) -0.1327(4) 0.0669(2) 0.0218(15) Uiso 1 1 d . . .
H64 H 0.3719 -0.1421 0.0414 0.026 Uiso 1 1 calc R . .
C65 C 0.3632(4) -0.0043(4) -0.0307(2) 0.0217(15) Uani 1 1 d . . .
C66 C 0.4221(4) -0.0918(4) -0.0483(2) 0.0220(15) Uani 1 1 d . . .
H66 H 0.4677 -0.1370 -0.0250 0.026 Uiso 1 1 calc R . .
C67 C 0.4150(4) -0.1126(4) -0.0971(2) 0.0229(15) Uani 1 1 d . . .
H67 H 0.4563 -0.1710 -0.1071 0.027 Uiso 1 1 calc R . .
C68 C 0.3470(4) -0.0484(4) -0.1331(2) 0.0201(14) Uani 1 1 d . . .
C69 C 0.2874(4) 0.0389(4) -0.1160(2) 0.0227(15) Uani 1 1 d . . .
H69 H 0.2407 0.0837 -0.1389 0.027 Uiso 1 1 calc R . .
C70 C 0.2967(5) 0.0584(4) -0.0673(2) 0.0232(15) Uani 1 1 d . . .
H70 H 0.2563 0.1173 -0.0575 0.028 Uiso 1 1 calc R . .
C71 C 0.3538(4) 0.1138(4) 0.0270(2) 0.0223(15) Uani 1 1 d . . .
C72 C 0.3589(4) 0.1752(4) -0.0120(2) 0.0232(15) Uani 1 1 d . . .
H72 H 0.3728 0.1562 -0.0457 0.028 Uiso 1 1 calc R . .
C73 C 0.3446(5) 0.2635(4) -0.0037(3) 0.0261(16) Uani 1 1 d . . .
H73 H 0.3491 0.3032 -0.0313 0.031 Uiso 1 1 calc R . .
C74 C 0.3231(5) 0.2937(5) 0.0465(3) 0.0292(16) Uani 1 1 d . . .
C75 C 0.3137(5) 0.2332(5) 0.0859(2) 0.0263(16) Uani 1 1 d . . .
H75 H 0.2967 0.2532 0.1192 0.032 Uiso 1 1 calc R . .
C76 C 0.3287(5) 0.1461(4) 0.0769(3) 0.0245(15) Uani 1 1 d . . .
H76 H 0.3224 0.1067 0.1041 0.029 Uiso 1 1 calc R . .
C77 C 0.3328(5) 0.6440(5) 0.4775(3) 0.0384(19) Uiso 1 1 d . . .
H77A H 0.3316 0.6131 0.4472 0.058 Uiso 1 1 calc R . .
H77B H 0.2950 0.7101 0.4702 0.058 Uiso 1 1 calc R . .
H77C H 0.3076 0.6212 0.5068 0.058 Uiso 1 1 calc R . .
C78 C 0.4470(6) 0.6496(6) 0.5399(3) 0.047(2) Uiso 1 1 d . . .
H78A H 0.5142 0.6231 0.5463 0.071 Uiso 1 1 calc R . .
H78B H 0.4192 0.6253 0.5671 0.071 Uiso 1 1 calc R . .
H78C H 0.4203 0.7163 0.5396 0.071 Uiso 1 1 calc R . .
C79 C 0.4981(5) 0.5843(5) 0.4584(3) 0.0268(16) Uiso 1 1 d . . .
H79 H 0.4831 0.5677 0.4270 0.032 Uiso 1 1 calc R . .
C80 C -0.0565(8) 0.3148(8) 0.1635(5) 0.092(4) Uiso 1 1 d . . .
H80A H -0.0474 0.3640 0.1437 0.139 Uiso 1 1 calc R . .
H80B H -0.1033 0.3408 0.1893 0.139 Uiso 1 1 calc R . .
H80C H -0.0775 0.2834 0.1401 0.139 Uiso 1 1 calc R . .
C81 C 0.1164(7) 0.2557(8) 0.1722(4) 0.084(3) Uiso 1 1 d . . .
H81A H 0.1194 0.2557 0.1347 0.125 Uiso 1 1 calc R . .
H81B H 0.1710 0.2031 0.1883 0.125 Uiso 1 1 calc R . .
H81C H 0.1154 0.3124 0.1823 0.125 Uiso 1 1 calc R . .
C82 C 0.0355(6) 0.1852(6) 0.2260(3) 0.047(2) Uiso 1 1 d . . .
H82 H 0.0946 0.1453 0.2413 0.056 Uiso 1 1 calc R . .
C83 C -0.0542(5) 0.1657(6) 0.7910(3) 0.044(2) Uiso 1 1 d . . .
H83A H -0.0279 0.1640 0.8250 0.066 Uiso 1 1 calc R . .
H83B H -0.0938 0.1339 0.7940 0.066 Uiso 1 1 calc R . .
H83C H -0.0913 0.2294 0.7773 0.066 Uiso 1 1 calc R . .
C84 C -0.0077(6) 0.1228(6) 0.7030(3) 0.051(2) Uiso 1 1 d . . .
H84A H 0.0475 0.0960 0.6823 0.077 Uiso 1 1 calc R . .
H84B H -0.0462 0.1863 0.6893 0.077 Uiso 1 1 calc R . .
H84C H -0.0436 0.0875 0.7015 0.077 Uiso 1 1 calc R . .
C85 C 0.1065(5) 0.0814(6) 0.7720(3) 0.045(2) Uiso 1 1 d . . .
H85 H 0.1178 0.0831 0.8075 0.054 Uiso 1 1 calc R . .
C86 C 0.3842(7) 0.6131(7) 1.0504(4) 0.075(3) Uiso 1 1 d . . .
H86A H 0.3388 0.6756 1.0555 0.112 Uiso 1 1 calc R . .
H86B H 0.4414 0.5977 1.0703 0.112 Uiso 1 1 calc R . .
H86C H 0.3586 0.5703 1.0619 0.112 Uiso 1 1 calc R . .
C87 C 0.4497(6) 0.6542(6) 0.9723(3) 0.052(2) Uiso 1 1 d . . .
H87A H 0.4460 0.6510 0.9351 0.077 Uiso 1 1 calc R . .
H87B H 0.5149 0.6262 0.9841 0.077 Uiso 1 1 calc R . .
H87C H 0.4199 0.7184 0.9798 0.077 Uiso 1 1 calc R . .
C88 C 0.3633(6) 0.5641(6) 0.9704(4) 0.057(2) Uiso 1 1 d . . .
H88 H 0.3729 0.5632 0.9344 0.068 Uiso 1 1 calc R . .
C89 C 0.5427(9) 0.8820(10) 0.7688(5) 0.118(5) Uiso 1 1 d . . .
H89A H 0.5574 0.8258 0.7913 0.176 Uiso 1 1 calc R . .
H89B H 0.5048 0.8839 0.7391 0.176 Uiso 1 1 calc R . .
H89C H 0.5082 0.9353 0.7879 0.176 Uiso 1 1 calc R . .
C90 C 0.6906(9) 0.8088(10) 0.7248(6) 0.124(5) Uiso 1 1 d . . .
H90A H 0.7303 0.8284 0.7036 0.186 Uiso 1 1 calc R . .
H90B H 0.6554 0.7886 0.7028 0.186 Uiso 1 1 calc R . .
H90C H 0.7291 0.7580 0.7499 0.186 Uiso 1 1 calc R . .
C91 C 0.6495(7) 0.9504(7) 0.7639(4) 0.068(3) Uiso 1 1 d . . .
H91 H 0.6027 0.9983 0.7806 0.081 Uiso 1 1 calc R . .
C92 C 0.2695(9) 0.3165(9) 0.6685(5) 0.117(5) Uiso 1 1 d . . .
H92A H 0.2195 0.3785 0.6696 0.175 Uiso 1 1 calc R . .
H92B H 0.2838 0.3042 0.6325 0.175 Uiso 1 1 calc R . .
H92C H 0.3250 0.3113 0.6867 0.175 Uiso 1 1 calc R . .
C93 C 0.1466(6) 0.2612(6) 0.6777(4) 0.059(3) Uiso 1 1 d . . .
H93A H 0.1383 0.2076 0.6916 0.089 Uiso 1 1 calc R . .
H93B H 0.1407 0.2672 0.6400 0.089 Uiso 1 1 calc R . .
H93C H 0.0991 0.3163 0.6910 0.089 Uiso 1 1 calc R . .
C94 C 0.2944(6) 0.1851(6) 0.7281(3) 0.047(2) Uiso 1 1 d . . .
H94 H 0.2710 0.1450 0.7436 0.056 Uiso 1 1 calc R . .

loop_
_atom_site_aniso_label
_atom_site_aniso_U_11
_atom_site_aniso_U_22
_atom_site_aniso_U_33
_atom_site_aniso_U_23
_atom_site_aniso_U_13
_atom_site_aniso_U_12
Mo1 0.0430(4) 0.0215(3) 0.0220(3) -0.0071(3) 0.0096(3) -0.0106(3)
Mo2 0.0447(4) 0.0172(3) 0.0184(3) -0.0095(3) 0.0083(3) -0.0110(3)
Mo3 0.0309(3) 0.0176(3) 0.0198(3) -0.0074(2) 0.0021(3) -0.0075(3)
Mo4 0.0403(4) 0.0148(3) 0.0148(3) -0.0028(2) 0.0000(3) -0.0094(3)
Mo5 0.0428(4) 0.0294(4) 0.0178(3) -0.0104(3) 0.0012(3) -0.0162(3)
Mo6 0.0356(4) 0.0133(3) 0.0134(3) -0.0044(2) 0.0039(2) -0.0079(3)
Mo7 0.0299(3) 0.0157(3) 0.0194(3) -0.0091(2) -0.0005(2) -0.0072(3)
Mo8 0.0343(4) 0.0218(3) 0.0190(3) -0.0079(3) 0.0027(3) -0.0116(3)
O1 0.062(4) 0.043(3) 0.035(3) -0.012(3) 0.022(3) -0.024(3)
O2 0.046(3) 0.034(3) 0.036(3) -0.015(3) 0.014(2) -0.007(3)
O3 0.034(3) 0.021(3) 0.030(3) -0.009(2) 0.008(2) -0.009(2)
O4 0.051(3) 0.026(3) 0.019(2) 0.000(2) 0.003(2) -0.019(2)
O5 0.057(3) 0.019(3) 0.023(3) -0.012(2) 0.012(2) -0.016(2)
O6 0.062(4) 0.027(3) 0.024(3) -0.016(2) 0.010(2) -0.018(3)
O7 0.051(3) 0.023(3) 0.029(3) -0.008(2) 0.014(2) -0.013(2)
O8 0.034(3) 0.015(2) 0.021(2) -0.0048(19) 0.002(2) -0.009(2)
O9 0.033(3) 0.021(3) 0.032(3) -0.008(2) 0.006(2) -0.005(2)
O10 0.033(3) 0.029(3) 0.030(3) -0.016(2) 0.002(2) -0.015(2)
O11 0.040(3) 0.012(2) 0.020(2) -0.0077(19) 0.005(2) -0.008(2)
O12 0.050(3) 0.024(3) 0.026(3) -0.002(2) -0.003(2) -0.014(2)
O13 0.044(3) 0.025(3) 0.017(2) -0.010(2) 0.002(2) -0.016(2)
O14 0.068(4) 0.053(4) 0.030(3) -0.028(3) 0.011(3) -0.037(3)
O15 0.045(3) 0.015(2) 0.024(3) -0.008(2) 0.007(2) -0.013(2)
O16 0.038(3) 0.018(2) 0.028(3) -0.003(2) 0.004(2) -0.005(2)
O17 0.031(3) 0.016(2) 0.025(2) -0.008(2) 0.007(2) -0.010(2)
O18 0.036(3) 0.018(2) 0.026(3) -0.015(2) -0.003(2) -0.005(2)
O19 0.034(3) 0.019(2) 0.033(3) -0.008(2) -0.002(2) -0.008(2)
O20 0.037(3) 0.016(2) 0.014(2) -0.0085(19) 0.0002(19) -0.009(2)
O21 0.050(3) 0.032(3) 0.031(3) -0.002(2) -0.004(2) -0.015(3)
O22 0.045(3) 0.022(3) 0.021(2) -0.011(2) 0.001(2) -0.016(2)
O23 0.044(3) 0.021(3) 0.015(2) -0.004(2) 0.005(2) -0.011(2)
O24 0.031(3) 0.024(3) 0.019(2) -0.013(2) 0.004(2) -0.010(2)
O25 0.036(3) 0.032(3) 0.037(3) -0.010(2) -0.003(2) -0.014(2)
O26 0.042(3) 0.034(3) 0.024(3) -0.013(2) 0.010(2) -0.018(2)
O32 0.051(4) 0.067(4) 0.027(3) -0.008(3) 0.002(3) -0.027(3)
N1 0.048(4) 0.041(4) 0.052(4) -0.033(4) 0.004(3) -0.010(3)
N3 0.059(4) 0.022(3) 0.020(3) -0.002(3) -0.003(3) -0.019(3)
N4 0.049(4) 0.023(3) 0.017(3) -0.007(3) 0.010(3) -0.016(3)
N5 0.042(4) 0.016(3) 0.030(3) -0.006(3) 0.000(3) -0.004(3)
N6 0.040(4) 0.023(3) 0.023(3) -0.001(3) 0.013(3) 0.000(3)
N7 0.053(4) 0.016(3) 0.022(3) -0.006(3) 0.004(3) -0.015(3)
N8 0.052(4) 0.032(4) 0.030(3) -0.016(3) 0.014(3) -0.018(3)
N9 0.042(4) 0.016(3) 0.022(3) -0.004(2) -0.006(3) -0.011(3)
N10 0.056(4) 0.020(3) 0.034(4) 0.006(3) -0.013(3) -0.020(3)
N11 0.036(3) 0.024(3) 0.024(3) -0.010(3) 0.002(3) -0.009(3)
N12 0.066(4) 0.016(3) 0.023(3) -0.013(3) 0.007(3) -0.014(3)
C1 0.028(4) 0.017(3) 0.018(3) -0.001(3) 0.001(3) -0.010(3)
C2 0.024(4) 0.021(4) 0.014(3) -0.002(3) 0.001(3) -0.005(3)
C3 0.027(4) 0.019(4) 0.027(4) -0.002(3) 0.000(3) -0.010(3)
C4 0.023(4) 0.024(4) 0.030(4) -0.006(3) 0.000(3) -0.007(3)
C5 0.042(5) 0.031(4) 0.035(4) -0.022(4) 0.014(4) -0.017(4)
C6 0.039(4) 0.039(5) 0.018(4) 0.000(3) 0.000(3) -0.017(4)
C7 0.034(4) 0.027(4) 0.010(3) -0.008(3) 0.005(3) -0.011(3)
C8 0.024(4) 0.022(4) 0.021(3) -0.004(3) 0.001(3) -0.007(3)
C9 0.040(4) 0.021(4) 0.023(4) -0.005(3) 0.009(3) -0.001(3)
C10 0.060(5) 0.030(4) 0.015(4) 0.005(3) 0.006(4) 0.002(4)
C11 0.059(6) 0.018(4) 0.044(5) 0.007(4) 0.006(4) 0.012(4)
C12 0.060(5) 0.024(4) 0.019(4) -0.003(3) 0.010(4) -0.004(4)
C13 0.034(4) 0.025(4) 0.014(3) -0.010(3) 0.009(3) -0.011(3)
C14 0.015(3) 0.024(4) 0.013(3) -0.008(3) 0.000(3) 0.000(3)
C15 0.025(4) 0.013(3) 0.030(4) -0.008(3) 0.002(3) -0.004(3)
C16 0.035(4) 0.028(4) 0.017(3) -0.003(3) 0.000(3) -0.012(3)
C17 0.026(4) 0.026(4) 0.020(3) -0.008(3) 0.006(3) -0.008(3)
C18 0.019(3) 0.017(3) 0.020(3) 0.001(3) 0.004(3) -0.003(3)
C19 0.020(3) 0.010(3) 0.022(3) -0.009(3) 0.005(3) -0.002(3)
C20 0.017(3) 0.021(4) 0.019(3) -0.007(3) -0.003(3) -0.006(3)
C21 0.021(3) 0.017(3) 0.019(3) -0.008(3) 0.000(3) -0.006(3)
C22 0.023(4) 0.019(3) 0.018(3) -0.001(3) 0.001(3) -0.010(3)
C23 0.027(4) 0.016(3) 0.017(3) -0.008(3) -0.001(3) -0.005(3)
C24 0.020(4) 0.031(4) 0.023(4) -0.011(3) 0.002(3) -0.010(3)
C25 0.027(4) 0.016(3) 0.027(4) -0.006(3) 0.001(3) -0.007(3)
C26 0.020(3) 0.014(3) 0.024(4) -0.010(3) 0.002(3) -0.005(3)
C27 0.031(4) 0.021(4) 0.020(3) -0.014(3) 0.008(3) -0.014(3)
C28 0.034(4) 0.023(4) 0.013(3) -0.009(3) 0.000(3) -0.015(3)
C29 0.026(4) 0.021(4) 0.012(3) -0.006(3) 0.002(3) -0.006(3)
C30 0.024(4) 0.023(4) 0.031(4) -0.010(3) 0.006(3) -0.010(3)
C31 0.031(4) 0.031(4) 0.021(4) -0.013(3) 0.003(3) -0.013(3)
C32 0.027(4) 0.028(4) 0.021(3) -0.007(3) -0.004(3) -0.011(3)
C33 0.021(3) 0.024(4) 0.021(3) -0.012(3) 0.001(3) -0.012(3)
C34 0.020(3) 0.018(3) 0.015(3) -0.007(3) -0.006(3) -0.005(3)
C35 0.033(4) 0.027(4) 0.013(3) -0.012(3) 0.002(3) -0.011(3)
C36 0.029(4) 0.018(3) 0.016(3) -0.004(3) -0.003(3) -0.007(3)
C37 0.033(4) 0.016(3) 0.025(4) -0.008(3) 0.004(3) -0.007(3)
C38 0.021(3) 0.021(3) 0.012(3) -0.009(3) 0.001(3) -0.008(3)
C39 0.025(4) 0.019(3) 0.019(3) -0.006(3) 0.000(3) -0.009(3)
C40 0.027(4) 0.021(4) 0.018(3) -0.007(3) -0.005(3) -0.012(3)
C41 0.027(4) 0.026(4) 0.025(4) -0.008(3) -0.001(3) -0.016(3)
C42 0.031(4) 0.022(4) 0.022(4) -0.008(3) 0.007(3) -0.015(3)
C43 0.031(4) 0.031(4) 0.020(4) -0.008(3) -0.002(3) -0.019(3)
C44 0.034(4) 0.015(3) 0.027(4) -0.001(3) -0.006(3) -0.012(3)
C45 0.030(4) 0.024(4) 0.013(3) -0.004(3) -0.004(3) -0.015(3)
C46 0.020(3) 0.020(3) 0.017(3) -0.004(3) -0.004(3) -0.009(3)
C47 0.028(4) 0.028(4) 0.014(3) -0.004(3) 0.002(3) -0.017(3)
C48 0.030(4) 0.023(4) 0.022(4) -0.001(3) -0.009(3) -0.018(3)
C49 0.025(4) 0.023(4) 0.025(4) -0.014(3) -0.002(3) -0.007(3)
C50 0.028(4) 0.029(4) 0.022(4) -0.008(3) -0.001(3) -0.012(3)
C51 0.031(4) 0.022(4) 0.017(3) -0.001(3) -0.005(3) -0.011(3)
C52 0.028(4) 0.020(4) 0.020(3) -0.001(3) -0.004(3) -0.016(3)
C53 0.035(4) 0.025(4) 0.016(3) -0.009(3) 0.003(3) -0.013(3)
C54 0.041(4) 0.019(4) 0.018(3) -0.003(3) -0.004(3) -0.010(3)
C55 0.031(4) 0.015(3) 0.020(3) -0.005(3) 0.002(3) -0.009(3)
C56 0.034(4) 0.021(4) 0.019(3) -0.010(3) 0.003(3) -0.014(3)
C57 0.028(4) 0.019(3) 0.014(3) -0.003(3) -0.003(3) -0.009(3)
C58 0.026(4) 0.020(4) 0.025(4) -0.013(3) 0.008(3) -0.013(3)
C59 0.029(4) 0.009(3) 0.016(3) -0.005(3) 0.004(3) -0.009(3)
C60 0.031(4) 0.022(4) 0.024(4) -0.012(3) 0.009(3) -0.014(3)
C61 0.040(4) 0.026(4) 0.012(3) -0.006(3) -0.003(3) -0.020(3)
C62 0.022(3) 0.023(4) 0.018(3) -0.012(3) 0.006(3) -0.006(3)
C63 0.036(4) 0.021(4) 0.028(4) -0.007(3) 0.002(3) -0.017(3)
C65 0.027(4) 0.015(3) 0.024(4) -0.005(3) 0.002(3) -0.009(3)
C66 0.026(4) 0.019(4) 0.021(3) -0.005(3) -0.002(3) -0.010(3)
C67 0.029(4) 0.015(3) 0.024(4) -0.015(3) 0.009(3) -0.006(3)
C68 0.027(4) 0.024(4) 0.018(3) -0.007(3) 0.003(3) -0.018(3)
C69 0.025(4) 0.019(4) 0.022(4) -0.005(3) 0.002(3) -0.008(3)
C70 0.036(4) 0.014(3) 0.021(3) -0.011(3) 0.006(3) -0.010(3)
C71 0.027(4) 0.018(3) 0.024(4) -0.017(3) 0.006(3) -0.010(3)
C72 0.035(4) 0.015(3) 0.017(3) -0.011(3) 0.005(3) -0.007(3)
C73 0.039(4) 0.020(4) 0.020(3) -0.007(3) 0.002(3) -0.013(3)
C74 0.041(4) 0.028(4) 0.022(4) -0.014(3) 0.005(3) -0.016(3)
C75 0.039(4) 0.029(4) 0.015(3) -0.008(3) 0.003(3) -0.017(3)
C76 0.037(4) 0.019(4) 0.022(4) -0.008(3) 0.003(3) -0.015(3)

loop_
_atom_type_symbol
_atom_type_description
_atom_type_scat_dispersion_real
_atom_type_scat_dispersion_imag
_atom_type_scat_source
C C 0.0033 0.0016 'International Tables Vol C Tables 4.2.6.8 and 6.1.1.4'
H H 0.0000 0.0000 'International Tables Vol C Tables 4.2.6.8 and 6.1.1.4'
N N 0.0061 0.0033 'International Tables Vol C Tables 4.2.6.8 and 6.1.1.4'
O O 0.0106 0.0060 'International Tables Vol C Tables 4.2.6.8 and 6.1.1.4'
Mo Mo -1.6832 0.6857 'International Tables Vol C Tables 4.2.6.8 and 6.1.1.4'

loop_
_geom_angle_atom_site_label_1
_geom_angle_atom_site_label_2
_geom_angle_atom_site_label_3
_geom_angle
_geom_angle_site_symmetry_1
_geom_angle_site_symmetry_3
_geom_angle_publ_flag
O1 Mo1 O2 104.5(2) . . ?
O1 Mo1 O3 103.5(2) . . ?
O2 Mo1 O3 98.4(2) . . ?
O1 Mo1 O5 102.8(2) . . ?
O2 Mo1 O5 98.4(2) . . ?
O3 Mo1 O5 143.90(19) . . ?
O1 Mo1 O4 91.8(2) . . ?
O2 Mo1 O4 163.64(19) . . ?
O3 Mo1 O4 76.98(18) . . ?
O5 Mo1 O4 77.94(19) . . ?
O1 Mo1 O8 160.9(2) . . ?
O2 Mo1 O8 94.58(19) . . ?
O3 Mo1 O8 74.14(17) . . ?
O5 Mo1 O8 72.85(16) . . ?
O4 Mo1 O8 69.08(14) . . ?
O7 Mo2 O6 103.9(2) . . ?
O7 Mo2 O5 101.5(2) . . ?
O6 Mo2 O5 100.7(2) . . ?
O7 Mo2 O15 97.2(2) . . ?
O6 Mo2 O15 100.3(2) . . ?
O5 Mo2 O15 147.50(18) . . ?
O7 Mo2 O8 97.3(2) . . ?
O6 Mo2 O8 158.6(2) . . ?
O5 Mo2 O8 77.95(17) . . ?
O15 Mo2 O8 73.48(17) . . ?
O7 Mo2 O13 165.65(19) . . ?
O6 Mo2 O13 86.8(2) . . ?
O5 Mo2 O13 85.61(18) . . ?
O15 Mo2 O13 71.09(16) . . ?
O8 Mo2 O13 71.80(15) . . ?
O9 Mo3 O10 105.4(2) . . ?
O9 Mo3 O3 101.9(2) . . ?
O10 Mo3 O3 101.4(2) . . ?
O9 Mo3 O17 97.7(2) . . ?
O10 Mo3 O17 99.92(19) . . ?
O3 Mo3 O17 145.9(2) . . ?
O9 Mo3 O11 162.7(2) . . ?
O10 Mo3 O11 90.21(19) . . ?
O3 Mo3 O11 81.93(17) . . ?
O17 Mo3 O11 71.61(16) . . ?
O9 Mo3 O8 93.8(2) . . ?
O10 Mo3 O8 160.45(19) . . ?
O3 Mo3 O8 77.77(18) . . ?
O17 Mo3 O8 73.29(16) . . ?
O11 Mo3 O8 70.28(15) . . ?
O12 Mo4 O4 105.4(2) . . ?
O12 Mo4 O11 100.7(2) . . ?
O4 Mo4 O11 95.5(2) . . ?
O12 Mo4 O13 101.7(2) . . ?
O4 Mo4 O13 98.1(2) . . ?
O11 Mo4 O13 149.62(18) . . ?
O12 Mo4 O20 97.7(2) . . ?
O4 Mo4 O20 156.82(19) . . ?
O11 Mo4 O20 78.46(17) . . ?
O13 Mo4 O20 78.37(17) . . ?
O12 Mo4 O8 173.57(19) . . ?
O4 Mo4 O8 80.92(18) . . ?
O11 Mo4 O8 77.24(16) . . ?
O13 Mo4 O8 78.27(17) . . ?
O20 Mo4 O8 75.93(15) . . ?
O21 Mo5 O14 105.0(3) . . ?
O21 Mo5 O22 101.4(2) . . ?
O14 Mo5 O22 101.6(2) . . ?
O21 Mo5 O13 96.5(2) . . ?
O14 Mo5 O13 100.2(2) . . ?
O22 Mo5 O13 146.97(19) . . ?
O21 Mo5 O20 94.1(2) . . ?
O14 Mo5 O20 160.5(2) . . ?
O22 Mo5 O20 78.08(17) . . ?
O13 Mo5 O20 73.17(16) . . ?
O21 Mo5 O15 163.1(2) . . ?
O14 Mo5 O15 88.9(2) . . ?
O22 Mo5 O15 84.65(18) . . ?
O13 Mo5 O15 71.20(17) . . ?
O20 Mo5 O15 71.61(15) . . ?
O16 Mo6 O23 106.0(2) . . ?
O16 Mo6 O17 100.9(2) . . ?
O23 Mo6 O17 95.96(19) . . ?
O16 Mo6 O15 101.5(2) . . ?
O23 Mo6 O15 97.6(2) . . ?
O17 Mo6 O15 149.31(18) . . ?
O16 Mo6 O8 97.73(19) . . ?
O23 Mo6 O8 156.26(18) . . ?
O17 Mo6 O8 78.73(17) . . ?
O15 Mo6 O8 77.76(17) . . ?
O16 Mo6 O20 172.88(18) . . ?
O23 Mo6 O20 81.11(17) . . ?
O17 Mo6 O20 77.81(16) . . ?
O15 Mo6 O20 77.30(16) . . ?
O8 Mo6 O20 75.15(15) . . ?
O18 Mo7 O19 104.0(2) . . ?
O18 Mo7 O24 100.4(2) . . ?
O19 Mo7 O24 102.7(2) . . ?
O18 Mo7 O11 99.7(2) . . ?
O19 Mo7 O11 97.2(2) . . ?
O24 Mo7 O11 147.17(18) . . ?
O18 Mo7 O20 159.59(18) . . ?
O19 Mo7 O20 95.97(19) . . ?
O24 Mo7 O20 78.63(17) . . ?
O11 Mo7 O20 73.53(17) . . ?
O18 Mo7 O17 87.68(18) . . ?
O19 Mo7 O17 164.97(19) . . ?
O24 Mo7 O17 83.95(17) . . ?
O11 Mo7 O17 71.22(16) . . ?
O20 Mo7 O17 71.92(15) . . ?
O25 Mo8 O26 104.8(2) . . ?
O25 Mo8 O22 99.3(2) . . ?
O26 Mo8 O22 104.2(2) . . ?
O25 Mo8 O24 99.1(2) . . ?
O26 Mo8 O24 101.4(2) . . ?
O22 Mo8 O24 143.28(19) . . ?
O25 Mo8 O23 165.63(19) . . ?
O26 Mo8 O23 89.59(19) . . ?
O22 Mo8 O23 77.21(18) . . ?
O24 Mo8 O23 77.09(17) . . ?
O25 Mo8 O20 96.57(19) . . ?
O26 Mo8 O20 158.60(19) . . ?
O22 Mo8 O20 73.24(17) . . ?
O24 Mo8 O20 73.31(16) . . ?
O23 Mo8 O20 69.06(14) . . ?
Mo3 O3 Mo1 116.7(2) . . ?
Mo4 O4 Mo1 118.1(2) . . ?
Mo2 O5 Mo1 117.8(2) . . ?
Mo6 O8 Mo2 92.36(16) . . ?
Mo6 O8 Mo4 104.80(17) . . ?
Mo2 O8 Mo4 97.65(16) . . ?
Mo6 O8 Mo3 91.39(15) . . ?
Mo2 O8 Mo3 162.3(2) . . ?
Mo4 O8 Mo3 98.11(16) . . ?
Mo6 O8 Mo1 163.2(2) . . ?
Mo2 O8 Mo1 86.66(14) . . ?
Mo4 O8 Mo1 91.90(14) . . ?
Mo3 O8 Mo1 84.78(14) . . ?
Mo4 O11 Mo7 108.6(2) . . ?
Mo4 O11 Mo3 111.68(19) . . ?
Mo7 O11 Mo3 104.33(18) . . ?
Mo4 O13 Mo5 109.6(2) . . ?
Mo4 O13 Mo2 109.1(2) . . ?
Mo5 O13 Mo2 104.32(18) . . ?
Mo6 O15 Mo2 109.2(2) . . ?
Mo6 O15 Mo5 110.45(19) . . ?
Mo2 O15 Mo5 104.92(18) . . ?
Mo6 O17 Mo3 109.3(2) . . ?
Mo6 O17 Mo7 109.9(2) . . ?
Mo3 O17 Mo7 103.77(17) . . ?
Mo4 O20 Mo7 91.96(16) . . ?
Mo4 O20 Mo5 92.43(15) . . ?
Mo7 O20 Mo5 162.8(2) . . ?
Mo4 O20 Mo6 104.11(17) . . ?
Mo7 O20 Mo6 97.74(15) . . ?
Mo5 O20 Mo6 97.34(15) . . ?
Mo4 O20 Mo8 163.8(2) . . ?
Mo7 O20 Mo8 85.77(13) . . ?
Mo5 O20 Mo8 85.37(14) . . ?
Mo6 O20 Mo8 92.10(14) . . ?
Mo5 O22 Mo8 117.6(2) . . ?
Mo6 O23 Mo8 117.7(2) . . ?
Mo7 O24 Mo8 116.8(2) . . ?
C5 N1 H1A 120.0 . . ?
C5 N1 H1B 120.0 . . ?
H1A N1 H1B 120.0 . . ?
C11 N2 H2A 120.0 . . ?
C11 N2 H2B 120.0 . . ?
H2A N2 H2B 120.0 . . ?
C17 N3 H3A 120.0 . . ?
C17 N3 H3B 120.0 . . ?
H3A N3 H3B 120.0 . . ?
C24 N4 H4A 120.0 . . ?
C24 N4 H4B 120.0 . . ?
H4A N4 H4B 120.0 . . ?
C30 N5 H5A 120.0 . . ?
C30 N5 H5B 120.0 . . ?
H5A N5 H5B 120.0 . . ?
C36 N6 H6A 120.0 . . ?
C36 N6 H6B 120.0 . . ?
H6A N6 H6B 120.0 . . ?
C43 N7 H7A 120.0 . . ?
C43 N7 H7B 120.0 . . ?
H7A N7 H7B 120.0 . . ?
C49 N8 H8A 120.0 . . ?
C49 N8 H8B 120.0 . . ?
H8A N8 H8B 120.0 . . ?
C55 N9 H9A 120.0 . . ?
C55 N9 H9B 120.0 . . ?
H9A N9 H9B 120.0 . . ?
C62 N10 H10A 120.0 . . ?
C62 N10 H10B 120.0 . . ?
H10A N10 H10B 120.0 . . ?
C68 N11 H11A 120.0 . . ?
C68 N11 H11B 120.0 . . ?
H11A N11 H11B 120.0 . . ?
C74 N12 H12A 120.0 . . ?
C74 N12 H12B 120.0 . . ?
H12A N12 H12B 120.0 . . ?
C79 N13 C77 122.4(6) . . ?
C79 N13 C78 119.8(6) . . ?
C77 N13 C78 117.7(6) . . ?
C82 N14 C80 121.8(8) . . ?
C82 N14 C81 121.0(8) . . ?
C80 N14 C81 117.3(8) . . ?
C85 N15 C83 121.7(7) . . ?
C85 N15 C84 122.4(7) . . ?
C83 N15 C84 115.9(6) . . ?
C88 N16 C86 117.3(8) . . ?
C88 N16 C87 120.2(8) . . ?
C86 N16 C87 121.7(8) . . ?
C91 N17 C90 121.6(9) . . ?
C91 N17 C89 119.7(9) . . ?
C90 N17 C89 118.4(10) . . ?
C94 N18 C92 120.0(8) . . ?
C94 N18 C93 123.7(7) . . ?
C92 N18 C93 116.3(8) . . ?
C2 C1 C14 121.4(6) . . ?
C2 C1 C8 119.9(6) . . ?
C14 C1 C8 118.7(6) . . ?
C7 C2 C1 122.1(6) . . ?
C7 C2 C3 116.1(6) . . ?
C1 C2 C3 121.8(6) . . ?
C4 C3 C2 120.9(6) . . ?
C4 C3 H3 119.6 . . ?
C2 C3 H3 119.6 . . ?
C3 C4 C5 121.7(6) . . ?
C3 C4 H4 119.2 . . ?
C5 C4 H4 119.2 . . ?
N1 C5 C6 120.8(7) . . ?
N1 C5 C4 120.9(7) . . ?
C6 C5 C4 118.3(6) . . ?
C7 C6 C5 120.4(7) . . ?
C7 C6 H6 119.8 . . ?
C5 C6 H6 119.8 . . ?
C6 C7 C2 122.4(6) . . ?
C6 C7 H7 118.8 . . ?
C2 C7 H7 118.8 . . ?
C9 C8 C13 117.8(6) . . ?
C9 C8 C1 120.0(6) . . ?
C13 C8 C1 122.0(6) . . ?
C10 C9 C8 120.6(6) . . ?
C10 C9 H9 119.7 . . ?
C8 C9 H9 119.7 . . ?
C9 C10 C11 119.8(6) . . ?
C9 C10 H10 120.1 . . ?
C11 C10 H10 120.1 . . ?
N2 C11 C10 119.0(7) . . ?
N2 C11 C12 121.6(8) . . ?
C10 C11 C12 119.4(6) . . ?
C13 C12 C11 120.3(7) . . ?
C13 C12 H12 119.9 . . ?
C11 C12 H12 119.9 . . ?
C12 C13 C8 122.0(6) . . ?
C12 C13 H13 119.0 . . ?
C8 C13 H13 119.0 . . ?
C19 C14 C15 117.7(6) . . ?
C19 C14 C1 120.7(6) . . ?
C15 C14 C1 121.6(6) . . ?
C16 C15 C14 120.4(6) . . ?
C16 C15 H15 119.8 . . ?
C14 C15 H15 119.8 . . ?
C15 C16 C17 121.8(7) . . ?
C15 C16 H16 119.1 . . ?
C17 C16 H16 119.1 . . ?
N3 C17 C16 120.5(6) . . ?
N3 C17 C18 121.3(6) . . ?
C16 C17 C18 118.2(6) . . ?
C19 C18 C17 119.9(6) . . ?
C19 C18 H18 120.0 . . ?
C17 C18 H18 120.0 . . ?
C18 C19 C14 121.9(6) . . ?
C18 C19 H19 119.0 . . ?
C14 C19 H19 119.0 . . ?
C33 C20 C27 121.9(6) . . ?
C33 C20 C21 120.4(5) . . ?
C27 C20 C21 117.7(5) . . ?
C26 C21 C22 117.3(5) . . ?
C26 C21 C20 121.4(6) . . ?
C22 C21 C20 121.2(6) . . ?
C23 C22 C21 121.1(6) . . ?
C23 C22 H22 119.4 . . ?
C21 C22 H22 119.4 . . ?
C22 C23 C24 121.4(6) . . ?
C22 C23 H23 119.3 . . ?
C24 C23 H23 119.3 . . ?
N4 C24 C23 122.1(6) . . ?
N4 C24 C25 120.5(6) . . ?
C23 C24 C25 117.4(6) . . ?
C26 C25 C24 120.4(6) . . ?
C26 C25 H25 119.8 . . ?
C24 C25 H25 119.8 . . ?
C25 C26 C21 122.3(6) . . ?
C25 C26 H26 118.8 . . ?
C21 C26 H26 118.8 . . ?
C28 C27 C32 115.5(6) . . ?
C28 C27 C20 122.1(6) . . ?
C32 C27 C20 122.3(6) . . ?
C29 C28 C27 122.3(6) . . ?
C29 C28 H28 118.8 . . ?
C27 C28 H28 118.8 . . ?
C28 C29 C30 121.4(6) . . ?
C28 C29 H29 119.3 . . ?
C30 C29 H29 119.3 . . ?
N5 C30 C29 120.9(6) . . ?
N5 C30 C31 121.8(6) . . ?
C29 C30 C31 117.2(6) . . ?
C32 C31 C30 120.8(6) . . ?
C32 C31 H31 119.6 . . ?
C30 C31 H31 119.6 . . ?
C31 C32 C27 122.8(6) . . ?
C31 C32 H32 118.6 . . ?
C27 C32 H32 118.6 . . ?
C38 C33 C34 116.2(6) . . ?
C38 C33 C20 122.6(5) . . ?
C34 C33 C20 121.2(6) . . ?
C35 C34 C33 122.6(6) . . ?
C35 C34 H34 118.7 . . ?
C33 C34 H34 118.7 . . ?
C34 C35 C36 120.6(6) . . ?
C34 C35 H35 119.7 . . ?
C36 C35 H35 119.7 . . ?
N6 C36 C37 122.0(6) . . ?
N6 C36 C35 121.2(6) . . ?
C37 C36 C35 116.8(6) . . ?
C38 C37 C36 122.0(6) . . ?
C38 C37 H37 119.0 . . ?
C36 C37 H37 119.0 . . ?
C37 C38 C33 121.8(6) . . ?
C37 C38 H38 119.1 . . ?
C33 C38 H38 119.1 . . ?
C52 C39 C46 121.5(6) . . ?
C52 C39 C40 118.4(6) . . ?
C46 C39 C40 120.1(6) . . ?
C41 C40 C45 117.0(6) . . ?
C41 C40 C39 120.0(6) . . ?
C45 C40 C39 123.0(6) . . ?
C42 C41 C40 120.6(6) . . ?
C42 C41 H41 119.7 . . ?
C40 C41 H41 119.7 . . ?
C41 C42 C43 121.4(6) . . ?
C41 C42 H42 119.3 . . ?
C43 C42 H42 119.3 . . ?
N7 C43 C44 122.3(6) . . ?
N7 C43 C42 119.9(6) . . ?
C44 C43 C42 117.8(6) . . ?
C45 C44 C43 120.5(6) . . ?
C45 C44 H44 119.7 . . ?
C43 C44 H44 119.7 . . ?
C44 C45 C40 122.5(6) . . ?
C44 C45 H45 118.7 . . ?
C40 C45 H45 118.7 . . ?
C47 C46 C51 115.6(6) . . ?
C47 C46 C39 122.5(6) . . ?
C51 C46 C39 121.8(6) . . ?
C48 C47 C46 123.1(6) . . ?
C48 C47 H47 118.5 . . ?
C46 C47 H47 118.5 . . ?
C47 C48 C49 120.8(6) . . ?
C47 C48 H48 119.6 . . ?
C49 C48 H48 119.6 . . ?
N8 C49 C48 121.6(6) . . ?
N8 C49 C50 120.5(6) . . ?
C48 C49 C50 117.8(6) . . ?
C51 C50 C49 120.6(6) . . ?
C51 C50 H50 119.7 . . ?
C49 C50 H50 119.7 . . ?
C50 C51 C46 122.0(6) . . ?
C50 C51 H51 119.0 . . ?
C46 C51 H51 119.0 . . ?
C57 C52 C53 116.2(6) . . ?
C57 C52 C39 121.3(6) . . ?
C53 C52 C39 122.3(6) . . ?
C54 C53 C52 121.6(6) . . ?
C54 C53 H53 119.2 . . ?
C52 C53 H53 119.2 . . ?
C53 C54 C55 121.3(6) . . ?
C53 C54 H54 119.4 . . ?
C55 C54 H54 119.4 . . ?
N9 C55 C56 119.7(6) . . ?
N9 C55 C54 122.2(6) . . ?
C56 C55 C54 118.1(6) . . ?
C57 C56 C55 119.1(6) . . ?
C57 C56 H56 120.4 . . ?
C55 C56 H56 120.4 . . ?
C56 C57 C52 123.6(6) . . ?
C56 C57 H57 118.2 . . ?
C52 C57 H57 118.2 . . ?
C59 C58 C65 121.9(6) . . ?
C59 C58 C71 119.3(6) . . ?
C65 C58 C71 118.7(6) . . ?
C64 C59 C60 115.9(6) . . ?
C64 C59 C58 122.8(6) . . ?
C60 C59 C58 121.3(6) . . ?
C61 C60 C59 123.3(6) . . ?
C61 C60 H60 118.3 . . ?
C59 C60 H60 118.3 . . ?
C60 C61 C62 120.4(6) . . ?
C60 C61 H61 119.8 . . ?
C62 C61 H61 119.8 . . ?
N10 C62 C63 122.7(6) . . ?
N10 C62 C61 120.4(6) . . ?
C63 C62 C61 116.9(6) . . ?
C64 C63 C62 121.3(6) . . ?
C64 C63 H63 119.3 . . ?
C62 C63 H63 119.3 . . ?
C63 C64 C59 122.2(6) . . ?
C63 C64 H64 118.9 . . ?
C59 C64 H64 118.9 . . ?
C70 C65 C66 115.2(6) . . ?
C70 C65 C58 123.8(6) . . ?
C66 C65 C58 120.8(6) . . ?
C67 C66 C65 122.6(6) . . ?
C67 C66 H66 118.7 . . ?
C65 C66 H66 118.7 . . ?
C66 C67 C68 121.1(6) . . ?
C66 C67 H67 119.4 . . ?
C68 C67 H67 119.4 . . ?
N11 C68 C67 121.5(6) . . ?
N11 C68 C69 121.5(6) . . ?
C67 C68 C69 116.9(6) . . ?
C70 C69 C68 120.8(6) . . ?
C70 C69 H69 119.6 . . ?
C68 C69 H69 119.6 . . ?
C69 C70 C65 123.4(6) . . ?
C69 C70 H70 118.3 . . ?
C65 C70 H70 118.3 . . ?
C72 C71 C76 117.2(6) . . ?
C72 C71 C58 122.6(5) . . ?
C76 C71 C58 120.0(6) . . ?
C73 C72 C71 122.7(6) . . ?
C73 C72 H72 118.6 . . ?
C71 C72 H72 118.6 . . ?
C72 C73 C74 119.6(6) . . ?
C72 C73 H73 120.2 . . ?
C74 C73 H73 120.2 . . ?
N12 C74 C75 121.3(6) . . ?
N12 C74 C73 120.6(6) . . ?
C75 C74 C73 118.1(6) . . ?
C76 C75 C74 121.3(6) . . ?
C76 C75 H75 119.3 . . ?
C74 C75 H75 119.3 . . ?
C75 C76 C71 120.9(6) . . ?
C75 C76 H76 119.5 . . ?
C71 C76 H76 119.5 . . ?
N13 C77 H77A 109.5 . . ?
N13 C77 H77B 109.5 . . ?
H77A C77 H77B 109.5 . . ?
N13 C77 H77C 109.5 . . ?
H77A C77 H77C 109.5 . . ?
H77B C77 H77C 109.5 . . ?
N13 C78 H78A 109.5 . . ?
N13 C78 H78B 109.5 . . ?
H78A C78 H78B 109.5 . . ?
N13 C78 H78C 109.5 . . ?
H78A C78 H78C 109.5 . . ?
H78B C78 H78C 109.5 . . ?
O27 C79 N13 125.8(7) . . ?
O27 C79 H79 117.1 . . ?
N13 C79 H79 117.1 . . ?
N14 C80 H80A 109.5 . . ?
N14 C80 H80B 109.5 . . ?
H80A C80 H80B 109.5 . . ?
N14 C80 H80C 109.5 . . ?
H80A C80 H80C 109.5 . . ?
H80B C80 H80C 109.5 . . ?
N14 C81 H81A 109.5 . . ?
N14 C81 H81B 109.5 . . ?
H81A C81 H81B 109.5 . . ?
N14 C81 H81C 109.5 . . ?
H81A C81 H81C 109.5 . . ?
H81B C81 H81C 109.5 . . ?
O28 C82 N14 124.9(8) . . ?
O28 C82 H82 117.5 . . ?
N14 C82 H82 117.5 . . ?
N15 C83 H83A 109.5 . . ?
N15 C83 H83B 109.5 . . ?
H83A C83 H83B 109.5 . . ?
N15 C83 H83C 109.5 . . ?
H83A C83 H83C 109.5 . . ?
H83B C83 H83C 109.5 . . ?
N15 C84 H84A 109.5 . . ?
N15 C84 H84B 109.5 . . ?
H84A C84 H84B 109.5 . . ?
N15 C84 H84C 109.5 . . ?
H84A C84 H84C 109.5 . . ?
H84B C84 H84C 109.5 . . ?
O29 C85 N15 128.0(8) . . ?
O29 C85 H85 116.0 . . ?
N15 C85 H85 116.0 . . ?
N16 C86 H86A 109.5 . . ?
N16 C86 H86B 109.5 . . ?
H86A C86 H86B 109.5 . . ?
N16 C86 H86C 109.5 . . ?
H86A C86 H86C 109.5 . . ?
H86B C86 H86C 109.5 . . ?
N16 C87 H87A 109.5 . . ?
N16 C87 H87B 109.5 . . ?
H87A C87 H87B 109.5 . . ?
N16 C87 H87C 109.5 . . ?
H87A C87 H87C 109.5 . . ?
H87B C87 H87C 109.5 . . ?
O30 C88 N16 124.7(9) . . ?
O30 C88 H88 117.6 . . ?
N16 C88 H88 117.6 . . ?
N17 C89 H89A 109.5 . . ?
N17 C89 H89B 109.5 . . ?
H89A C89 H89B 109.5 . . ?
N17 C89 H89C 109.5 . . ?
H89A C89 H89C 109.5 . . ?
H89B C89 H89C 109.5 . . ?
N17 C90 H90A 109.5 . . ?
N17 C90 H90B 109.5 . . ?
H90A C90 H90B 109.5 . . ?
N17 C90 H90C 109.5 . . ?
H90A C90 H90C 109.5 . . ?
H90B C90 H90C 109.5 . . ?
O31 C91 N17 128.5(10) . . ?
O31 C91 H91 115.7 . . ?
N17 C91 H91 115.7 . . ?
N18 C92 H92A 109.5 . . ?
N18 C92 H92B 109.5 . . ?
H92A C92 H92B 109.5 . . ?
N18 C92 H92C 109.5 . . ?
H92A C92 H92C 109.5 . . ?
H92B C92 H92C 109.5 . . ?
N18 C93 H93A 109.5 . . ?
N18 C93 H93B 109.5 . . ?
H93A C93 H93B 109.5 . . ?
N18 C93 H93C 109.5 . . ?
H93A C93 H93C 109.5 . . ?
H93B C93 H93C 109.5 . . ?
O32 C94 N18 127.2(8) . . ?
O32 C94 H94 116.4 . . ?
N18 C94 H94 116.4 . . ?

loop_
_geom_bond_atom_site_label_1
_geom_bond_atom_site_label_2
_geom_bond_distance
_geom_bond_site_symmetry_2
_geom_bond_publ_flag
Mo1 O1 1.692(5) . ?
Mo1 O2 1.710(5) . ?
Mo1 O3 1.920(5) . ?
Mo1 O5 1.941(5) . ?
Mo1 O4 2.273(5) . ?
Mo1 O8 2.488(4) . ?
Mo2 O7 1.710(5) . ?
Mo2 O6 1.718(5) . ?
Mo2 O5 1.904(5) . ?
Mo2 O15 2.005(4) . ?
Mo2 O8 2.306(4) . ?
Mo2 O13 2.343(5) . ?
Mo3 O9 1.712(4) . ?
Mo3 O10 1.715(4) . ?
Mo3 O3 1.912(4) . ?
Mo3 O17 2.009(4) . ?
Mo3 O11 2.334(4) . ?
Mo3 O8 2.348(4) . ?
Mo4 O12 1.701(5) . ?
Mo4 O4 1.768(5) . ?
Mo4 O11 1.942(4) . ?
Mo4 O13 1.946(4) . ?
Mo4 O20 2.155(4) . ?
Mo4 O8 2.346(4) . ?
Mo5 O21 1.708(5) . ?
Mo5 O14 1.710(5) . ?
Mo5 O22 1.889(4) . ?
Mo5 O13 2.012(4) . ?
Mo5 O20 2.323(4) . ?
Mo5 O15 2.333(5) . ?
Mo6 O16 1.701(4) . ?
Mo6 O23 1.761(4) . ?
Mo6 O17 1.951(4) . ?
Mo6 O15 1.955(5) . ?
Mo6 O8 2.164(4) . ?
Mo6 O20 2.375(4) . ?
Mo7 O18 1.696(4) . ?
Mo7 O19 1.715(4) . ?
Mo7 O24 1.895(4) . ?
Mo7 O11 2.011(4) . ?
Mo7 O20 2.309(4) . ?
Mo7 O17 2.351(4) . ?
Mo8 O25 1.701(5) . ?
Mo8 O26 1.717(4) . ?
Mo8 O22 1.930(4) . ?
Mo8 O24 1.942(4) . ?
Mo8 O23 2.318(5) . ?
Mo8 O20 2.490(4) . ?
O27 C79 1.218(7) . ?
O28 C82 1.221(8) . ?
O29 C85 1.274(9) . ?
O30 C88 1.247(9) . ?
O31 C91 1.193(10) . ?
O32 C94 1.225(9) . ?
N1 C5 1.338(9) . ?
N1 H1A 0.8800 . ?
N1 H1B 0.8800 . ?
N2 C11 1.371(10) . ?
N2 H2A 0.8800 . ?
N2 H2B 0.8800 . ?
N3 C17 1.358(8) . ?
N3 H3A 0.8800 . ?
N3 H3B 0.8800 . ?
N4 C24 1.349(8) . ?
N4 H4A 0.8800 . ?
N4 H4B 0.8800 . ?
N5 C30 1.349(8) . ?
N5 H5A 0.8800 . ?
N5 H5B 0.8800 . ?
N6 C36 1.327(8) . ?
N6 H6A 0.8800 . ?
N6 H6B 0.8800 . ?
N7 C43 1.336(8) . ?
N7 H7A 0.8800 . ?
N7 H7B 0.8800 . ?
N8 C49 1.339(8) . ?
N8 H8A 0.8800 . ?
N8 H8B 0.8800 . ?
N9 C55 1.340(8) . ?
N9 H9A 0.8800 . ?
N9 H9B 0.8800 . ?
N10 C62 1.347(8) . ?
N10 H10A 0.8800 . ?
N10 H10B 0.8800 . ?
N11 C68 1.343(8) . ?
N11 H11A 0.8800 . ?
N11 H11B 0.8800 . ?
N12 C74 1.343(8) . ?
N12 H12A 0.8800 . ?
N12 H12B 0.8800 . ?
N13 C79 1.349(8) . ?
N13 C77 1.452(8) . ?
N13 C78 1.467(10) . ?
N14 C82 1.337(10) . ?
N14 C80 1.467(12) . ?
N14 C81 1.472(11) . ?
N15 C85 1.291(9) . ?
N15 C83 1.456(9) . ?
N15 C84 1.461(10) . ?
N16 C88 1.385(11) . ?
N16 C86 1.399(11) . ?
N16 C87 1.417(10) . ?
N17 C91 1.356(12) . ?
N17 C90 1.425(14) . ?
N17 C89 1.444(13) . ?
N18 C94 1.318(10) . ?
N18 C92 1.476(13) . ?
N18 C93 1.477(10) . ?
C1 C2 1.433(9) . ?
C1 C14 1.459(8) . ?
C1 C8 1.468(9) . ?
C2 C7 1.427(9) . ?
C2 C3 1.444(9) . ?
C3 C4 1.365(9) . ?
C3 H3 0.9500 . ?
C4 C5 1.412(10) . ?
C4 H4 0.9500 . ?
C5 C6 1.411(10) . ?
C6 C7 1.369(9) . ?
C6 H6 0.9500 . ?
C7 H7 0.9500 . ?
C8 C9 1.413(9) . ?
C8 C13 1.421(8) . ?
C9 C10 1.389(9) . ?
C9 H9 0.9500 . ?
C10 C11 1.407(10) . ?
C10 H10 0.9500 . ?
C11 C12 1.415(10) . ?
C12 C13 1.340(9) . ?
C12 H12 0.9500 . ?
C13 H13 0.9500 . ?
C14 C19 1.410(9) . ?
C14 C15 1.419(9) . ?
C15 C16 1.378(9) . ?
C15 H15 0.9500 . ?
C16 C17 1.403(9) . ?
C16 H16 0.9500 . ?
C17 C18 1.416(9) . ?
C18 C19 1.384(8) . ?
C18 H18 0.9500 . ?
C19 H19 0.9500 . ?
C20 C33 1.445(9) . ?
C20 C27 1.450(9) . ?
C20 C21 1.467(8) . ?
C21 C26 1.405(8) . ?
C21 C22 1.416(9) . ?
C22 C23 1.384(8) . ?
C22 H22 0.9500 . ?
C23 C24 1.416(9) . ?
C23 H23 0.9500 . ?
C24 C25 1.425(9) . ?
C25 C26 1.382(9) . ?
C25 H25 0.9500 . ?
C26 H26 0.9500 . ?
C27 C28 1.420(9) . ?
C27 C32 1.439(9) . ?
C28 C29 1.367(9) . ?
C28 H28 0.9500 . ?
C29 C30 1.423(9) . ?
C29 H29 0.9500 . ?
C30 C31 1.426(9) . ?
C31 C32 1.360(9) . ?
C31 H31 0.9500 . ?
C32 H32 0.9500 . ?
C33 C38 1.409(8) . ?
C33 C34 1.433(8) . ?
C34 C35 1.356(8) . ?
C34 H34 0.9500 . ?
C35 C36 1.434(9) . ?
C35 H35 0.9500 . ?
C36 C37 1.414(9) . ?
C37 C38 1.368(8) . ?
C37 H37 0.9500 . ?
C38 H38 0.9500 . ?
C39 C52 1.438(9) . ?
C39 C46 1.442(9) . ?
C39 C40 1.470(8) . ?
C40 C41 1.417(9) . ?
C40 C45 1.417(9) . ?
C41 C42 1.386(9) . ?
C41 H41 0.9500 . ?
C42 C43 1.418(9) . ?
C42 H42 0.9500 . ?
C43 C44 1.409(9) . ?
C44 C45 1.369(8) . ?
C44 H44 0.9500 . ?
C45 H45 0.9500 . ?
C46 C47 1.423(9) . ?
C46 C51 1.428(8) . ?
C47 C48 1.359(9) . ?
C47 H47 0.9500 . ?
C48 C49 1.415(9) . ?
C48 H48 0.9500 . ?
C49 C50 1.424(9) . ?
C50 C51 1.378(9) . ?
C50 H50 0.9500 . ?
C51 H51 0.9500 . ?
C52 C57 1.399(9) . ?
C52 C53 1.432(8) . ?
C53 C54 1.369(9) . ?
C53 H53 0.9500 . ?
C54 C55 1.422(9) . ?
C54 H54 0.9500 . ?
C55 C56 1.421(9) . ?
C56 C57 1.391(9) . ?
C56 H56 0.9500 . ?
C57 H57 0.9500 . ?
C58 C59 1.439(8) . ?
C58 C65 1.443(9) . ?
C58 C71 1.467(8) . ?
C59 C64 1.411(8) . ?
C59 C60 1.428(9) . ?
C60 C61 1.349(9) . ?
C60 H60 0.9500 . ?
C61 C62 1.444(9) . ?
C61 H61 0.9500 . ?
C62 C63 1.418(9) . ?
C63 C64 1.374(9) . ?
C63 H63 0.9500 . ?
C64 H64 0.9500 . ?
C65 C70 1.409(9) . ?
C65 C66 1.437(9) . ?
C66 C67 1.365(9) . ?
C66 H66 0.9500 . ?
C67 C68 1.419(9) . ?
C67 H67 0.9500 . ?
C68 C69 1.433(9) . ?
C69 C70 1.363(9) . ?
C69 H69 0.9500 . ?
C70 H70 0.9500 . ?
C71 C72 1.394(9) . ?
C71 C76 1.434(9) . ?
C72 C73 1.393(9) . ?
C72 H72 0.9500 . ?
C73 C74 1.426(9) . ?
C73 H73 0.9500 . ?
C74 C75 1.416(9) . ?
C75 C76 1.378(9) . ?
C75 H75 0.9500 . ?
C76 H76 0.9500 . ?
C77 H77A 0.9800 . ?
C77 H77B 0.9800 . ?
C77 H77C 0.9800 . ?
C78 H78A 0.9800 . ?
C78 H78B 0.9800 . ?
C78 H78C 0.9800 . ?
C79 H79 0.9500 . ?
C80 H80A 0.9800 . ?
C80 H80B 0.9800 . ?
C80 H80C 0.9800 . ?
C81 H81A 0.9800 . ?
C81 H81B 0.9800 . ?
C81 H81C 0.9800 . ?
C82 H82 0.9500 . ?
C83 H83A 0.9800 . ?
C83 H83B 0.9800 . ?
C83 H83C 0.9800 . ?
C84 H84A 0.9800 . ?
C84 H84B 0.9800 . ?
C84 H84C 0.9800 . ?
C85 H85 0.9500 . ?
C86 H86A 0.9800 . ?
C86 H86B 0.9800 . ?
C86 H86C 0.9800 . ?
C87 H87A 0.9800 . ?
C87 H87B 0.9800 . ?
C87 H87C 0.9800 . ?
C88 H88 0.9500 . ?
C89 H89A 0.9800 . ?
C89 H89B 0.9800 . ?
C89 H89C 0.9800 . ?
C90 H90A 0.9800 . ?
C90 H90B 0.9800 . ?
C90 H90C 0.9800 . ?
C91 H91 0.9500 . ?
C92 H92A 0.9800 . ?
C92 H92B 0.9800 . ?
C92 H92C 0.9800 . ?
C93 H93A 0.9800 . ?
C93 H93B 0.9800 . ?
C93 H93C 0.9800 . ?
C94 H94 0.9500 . ?
